data_2202076
loop_
_publ_author_name
'Ying Shao'
'Chao Tu'
'Junyong Zhang'
'Zijian Guo'

_publ_section_title 8-[<i>N</i>-(<i>tert</i>-Butoxycarbonyl)-<small>L</small>-glycyl]quinolin-8-amine
_journal_issue 4
_journal_name_full 'Acta Crystallographica Section E'
_journal_page_first o527
_journal_page_last o529
_journal_paper_doi 10.1107/S160053680300607X
_journal_volume 59
_journal_year 2003
_chemical_formula_iupac 'C16 H19 N3 O3'
_chemical_formula_moiety 'C16 H19 N3 O3'
_chemical_formula_sum 'C16 H19 N3 O3'
_chemical_formula_weight 301.34
_chemical_name_systematic
;
8-[N-(tert-Butoxycarbonyl)-L-glycyl]quinolin-8-amine
;
_space_group_IT_number 2
_symmetry_cell_setting triclinic
_symmetry_space_group_name_Hall '-P 1'
_symmetry_space_group_name_H-M 'P -1'
_atom_sites_solution_hydrogens geom
_atom_sites_solution_primary direct
_atom_sites_solution_secondary difmap
_audit_creation_method SHELXL-97
_cell_angle_alpha 65.33(3)
_cell_angle_beta 80.60(3)
_cell_angle_gamma 69.44(3)
_cell_formula_units_Z 4
_cell_length_a 11.430(2)
_cell_length_b 12.240(2)
_cell_length_c 12.960(3)
_cell_measurement_reflns_used 5698
_cell_measurement_temperature 293(2)
_cell_measurement_theta_max 24.97
_cell_measurement_theta_min 1.73
_cell_volume 1542.4(7)
_computing_cell_refinement XSCANS
_computing_data_collection 'XSCANS (Siemens, 1994)'
_computing_data_reduction 'SHELXTL (Sheldrick, 1997)'
_computing_molecular_graphics SHELXTL
_computing_publication_material SHELXTL
_computing_structure_refinement SHELXTL
_computing_structure_solution SHELXTL
_diffrn_ambient_temperature 293(2)
_diffrn_measured_fraction_theta_full 1.000
_diffrn_measured_fraction_theta_max 1.000
_diffrn_measurement_device_type 'Siemens P4'
_diffrn_measurement_method 2\q/\w
_diffrn_radiation_monochromator graphite
_diffrn_radiation_source 'fine-focus sealed tube'
_diffrn_radiation_type MoK\a
_diffrn_radiation_wavelength 0.71073
_diffrn_reflns_av_R_equivalents 0.0234
_diffrn_reflns_av_sigmaI/netI 0.0359
_diffrn_reflns_limit_h_max 13
_diffrn_reflns_limit_h_min 0
_diffrn_reflns_limit_k_max 14
_diffrn_reflns_limit_k_min -13
_diffrn_reflns_limit_l_max 15
_diffrn_reflns_limit_l_min -15
_diffrn_reflns_number 5698
_diffrn_reflns_theta_full 24.97
_diffrn_reflns_theta_max 24.97
_diffrn_reflns_theta_min 1.73
_diffrn_standards_decay_% 7.12
_diffrn_standards_interval_count 97
_diffrn_standards_number 3
_exptl_absorpt_coefficient_mu 0.091
_exptl_absorpt_correction_T_max 0.9730
_exptl_absorpt_correction_T_min 0.9680
_exptl_absorpt_correction_type empirical
_exptl_absorpt_process_details '(North et al., 1968)'
_exptl_crystal_colour Brown
_exptl_crystal_density_diffrn 1.298
_exptl_crystal_density_method 'not measured'
_exptl_crystal_description Block
_exptl_crystal_F_000 640
_exptl_crystal_size_max 0.40
_exptl_crystal_size_mid 0.30
_exptl_crystal_size_min 0.30
_refine_diff_density_max 0.203
_refine_diff_density_min -0.319
_refine_ls_extinction_method none
_refine_ls_goodness_of_fit_ref 1
_refine_ls_hydrogen_treatment mixed
_refine_ls_matrix_type full
_refine_ls_number_parameters 397
_refine_ls_number_reflns 5401
_refine_ls_number_restraints 0
_refine_ls_restrained_S_all 1.038
_refine_ls_R_factor_all 0.0895
_refine_ls_R_factor_gt 0.0494
_refine_ls_shift/su_max <0.001
_refine_ls_shift/su_mean 0.000
_refine_ls_structure_factor_coef Fsqd
_refine_ls_weighting_details 'calc w = 1/[\s^2^(Fo^2^)+(0.1P)^2^+0.4212P] where P = (Fo^2^+2Fc^2^)/3'
_refine_ls_weighting_scheme calc
_refine_ls_wR_factor_gt 0.1530
_refine_ls_wR_factor_ref 0.1776
_reflns_number_gt 3476
_reflns_number_total 5401
_reflns_threshold_expression I>2\s(I)
_cod_data_source_file na6217.cif
_cod_data_source_block I
_cod_database_code 2202076
_cod_database_fobs_code 2202076

loop_
_symmetry_equiv_pos_as_xyz
'x, y, z'
'-x, -y, -z'

loop_
_atom_site_label
_atom_site_fract_x
_atom_site_fract_y
_atom_site_fract_z
_atom_site_U_iso_or_equiv
_atom_site_adp_type
_atom_site_calc_flag
_atom_site_refinement_flags
_atom_site_occupancy
_atom_site_disorder_assembly
_atom_site_disorder_group
_atom_site_type_symbol
O1A 0.36052(18) 0.2795(2) 0.06456(16) 0.0591(5) Uani d . 1 . . O
O2A 0.1324(2) 0.61749(19) -0.06096(15) 0.0628(6) Uani d . 1 . . O
O3A 0.22243(16) 0.67086(16) 0.04713(14) 0.0463(4) Uani d . 1 . . O
N1A 0.0626(2) 0.2917(2) -0.17444(17) 0.0472(5) Uani d . 1 . . N
N2A 0.20043(19) 0.2887(2) -0.02537(18) 0.0459(5) Uani d . 1 . . N
H2AA 0.1203 0.3164 -0.0295 0.055 Uiso calc R 1 . . H
N3A 0.1911(2) 0.48488(19) 0.11670(17) 0.0472(5) Uani d . 1 . . N
H3AA 0.2218 0.4732 0.1782 0.057 Uiso calc R 1 . . H
C1A -0.0064(3) 0.2960(3) -0.2491(2) 0.0549(7) Uani d . 1 . . C
H1AB -0.0914 0.3398 -0.2497 0.066 Uiso calc R 1 . . H
C2A 0.0399(3) 0.2392(3) -0.3272(2) 0.0561(7) Uani d . 1 . . C
H2AB -0.0134 0.2452 -0.3777 0.067 Uiso calc R 1 . . H
C3A 0.1634(3) 0.1754(3) -0.3288(2) 0.0546(7) Uani d . 1 . . C
H3AB 0.1957 0.1373 -0.3807 0.065 Uiso calc R 1 . . H
C4A 0.2427(2) 0.1669(2) -0.2512(2) 0.0454(6) Uani d . 1 . . C
C5A 0.3719(3) 0.1022(3) -0.2457(2) 0.0555(7) Uani d . 1 . . C
H5AA 0.4095 0.0624 -0.2956 0.067 Uiso calc R 1 . . H
C6A 0.4416(3) 0.0977(3) -0.1682(3) 0.0583(8) Uani d . 1 . . C
H6AA 0.5267 0.0533 -0.1647 0.070 Uiso calc R 1 . . H
C7A 0.3883(2) 0.1587(2) -0.0927(2) 0.0519(7) Uani d . 1 . . C
H7AA 0.4385 0.1551 -0.0409 0.062 Uiso calc R 1 . . H
C8A 0.2635(2) 0.2230(2) -0.0951(2) 0.0414(6) Uani d . 1 . . C
C9A 0.1869(2) 0.2280(2) -0.17500(19) 0.0394(6) Uani d . 1 . . C
C10A 0.2488(2) 0.3142(2) 0.0477(2) 0.0419(6) Uani d . 1 . . C
C11A 0.1538(2) 0.3866(2) 0.1114(2) 0.0446(6) Uani d . 1 . . C
H11A 0.0740 0.4242 0.0741 0.054 Uiso calc R 1 . . H
H11B 0.1429 0.3282 0.1879 0.054 Uiso calc R 1 . . H
C12A 0.1783(2) 0.5940(2) 0.0269(2) 0.0412(6) Uani d . 1 . . C
C13A 0.2193(2) 0.7969(2) -0.0400(2) 0.0473(6) Uani d . 1 . . C
C14A 0.2676(4) 0.8516(3) 0.0228(3) 0.0849(11) Uani d . 1 . . C
H14A 0.2110 0.8608 0.0842 0.127 Uiso calc R 1 . . H
H14B 0.2741 0.9330 -0.0283 0.127 Uiso calc R 1 . . H
H14C 0.3485 0.7958 0.0524 0.127 Uiso calc R 1 . . H
C15A 0.3061(4) 0.7822(4) -0.1376(3) 0.0932(13) Uani d . 1 . . C
H15A 0.2744 0.7466 -0.1761 0.140 Uiso calc R 1 . . H
H15B 0.3876 0.7271 -0.1092 0.140 Uiso calc R 1 . . H
H15C 0.3116 0.8637 -0.1897 0.140 Uiso calc R 1 . . H
C16A 0.0882(3) 0.8761(3) -0.0770(3) 0.0820(11) Uani d . 1 . . C
H16A 0.0364 0.8815 -0.0120 0.123 Uiso calc R 1 . . H
H16B 0.0568 0.8380 -0.1132 0.123 Uiso calc R 1 . . H
H16C 0.0872 0.9596 -0.1295 0.123 Uiso calc R 1 . . H
O1B 0.24428(19) 0.3865(2) 0.35994(16) 0.0647(6) Uani d . 1 . . O
O2B 0.3242(2) 0.0671(2) 0.47763(17) 0.0705(6) Uani d . 1 . . O
O3B 0.30002(18) 0.06023(19) 0.30994(16) 0.0577(5) Uani d . 1 . . O
N1B 0.5007(2) 0.3764(2) 0.63094(18) 0.0489(5) Uani d . 1 . . N
N2B 0.3786(2) 0.3532(2) 0.48825(17) 0.0468(5) Uani d . 1 . . N
H2BA 0.4550 0.3139 0.5090 0.056 Uiso calc R 1 . . H
N3B 0.4049(2) 0.1789(2) 0.31330(18) 0.0502(6) Uani d . 1 . . N
H3BA 0.4192 0.1938 0.2422 0.060 Uiso calc R 1 . . H
C1B 0.5631(3) 0.3822(3) 0.7043(2) 0.0576(7) Uani d . 1 . . C
H1BB 0.6494 0.3442 0.7065 0.069 Uiso calc R 1 . . H
C2B 0.5073(3) 0.4422(3) 0.7790(2) 0.0618(8) Uani d . 1 . . C
H2BB 0.5554 0.4426 0.8302 0.074 Uiso calc R 1 . . H
C3B 0.3825(3) 0.4998(3) 0.7760(2) 0.0579(8) Uani d . 1 . . C
H3BB 0.3439 0.5387 0.8264 0.070 Uiso calc R 1 . . H
C4B 0.3105(3) 0.5011(2) 0.6965(2) 0.0462(6) Uani d . 1 . . C
C5B 0.1801(3) 0.5606(3) 0.6856(2) 0.0566(7) Uani d . 1 . . C
H5BA 0.1364 0.6037 0.7316 0.068 Uiso calc R 1 . . H
C6B 0.1187(3) 0.5548(3) 0.6081(2) 0.0575(7) Uani d . 1 . . C
H6BA 0.0330 0.5952 0.6011 0.069 Uiso calc R 1 . . H
C7B 0.1809(3) 0.4892(3) 0.5376(2) 0.0506(7) Uani d . 1 . . C
H7BA 0.1365 0.4870 0.4849 0.061 Uiso calc R 1 . . H
C8B 0.3071(2) 0.4287(2) 0.5472(2) 0.0423(6) Uani d . 1 . . C
C9B 0.3752(2) 0.4354(2) 0.62616(19) 0.0413(6) Uani d . 1 . . C
C10B 0.3465(2) 0.3325(2) 0.4042(2) 0.0453(6) Uani d . 1 . . C
C11B 0.4502(3) 0.2383(3) 0.3666(2) 0.0516(7) Uani d . 1 . . C
H11C 0.5055 0.2816 0.3136 0.062 Uiso calc R 1 . . H
H11D 0.4986 0.1733 0.4321 0.062 Uiso calc R 1 . . H
C12B 0.3403(3) 0.1002(3) 0.3762(2) 0.0486(6) Uani d . 1 . . C
C13B 0.2032(3) -0.0028(3) 0.3500(3) 0.0586(8) Uani d . 1 . . C
C14B 0.2455(4) -0.1258(3) 0.4523(3) 0.0852(11) Uani d . 1 . . C
H14D 0.2516 -0.1079 0.5163 0.128 Uiso calc R 1 . . H
H14E 0.3257 -0.1771 0.4361 0.128 Uiso calc R 1 . . H
H14F 0.1859 -0.1705 0.4695 0.128 Uiso calc R 1 . . H
C15B 0.0849(3) 0.0882(3) 0.3736(3) 0.0878(11) Uani d . 1 . . C
H15D 0.0613 0.1642 0.3063 0.132 Uiso calc R 1 . . H
H15E 0.0982 0.1085 0.4338 0.132 Uiso calc R 1 . . H
H15F 0.0195 0.0501 0.3956 0.132 Uiso calc R 1 . . H
C16B 0.1912(3) -0.0287(4) 0.2487(3) 0.0846(11) Uani d . 1 . . C
H16D 0.1642 0.0500 0.1845 0.127 Uiso calc R 1 . . H
H16E 0.1311 -0.0727 0.2658 0.127 Uiso calc R 1 . . H
H16F 0.2708 -0.0800 0.2313 0.127 Uiso calc R 1 . . H

loop_
_atom_site_aniso_label
_atom_site_aniso_U_11
_atom_site_aniso_U_22
_atom_site_aniso_U_33
_atom_site_aniso_U_12
_atom_site_aniso_U_13
_atom_site_aniso_U_23
O1A 0.0459(11) 0.0837(14) 0.0583(12) -0.0205(10) -0.0068(9) -0.0357(11)
O2A 0.0923(15) 0.0659(13) 0.0415(10) -0.0410(12) -0.0180(10) -0.0123(9)
O3A 0.0499(10) 0.0469(10) 0.0496(10) -0.0191(8) -0.0089(8) -0.0199(8)
N1A 0.0454(13) 0.0544(13) 0.0446(12) -0.0149(10) -0.0030(10) -0.0219(10)
N2A 0.0399(12) 0.0507(12) 0.0529(13) -0.0115(10) -0.0066(10) -0.0258(11)
N3A 0.0605(14) 0.0456(12) 0.0412(12) -0.0187(11) -0.0148(10) -0.0157(10)
C1A 0.0513(16) 0.0695(19) 0.0485(15) -0.0220(14) -0.0042(13) -0.0238(14)
C2A 0.069(2) 0.0662(18) 0.0435(15) -0.0305(16) -0.0059(13) -0.0214(14)
C3A 0.078(2) 0.0550(17) 0.0417(14) -0.0306(16) 0.0058(14) -0.0242(13)
C4A 0.0561(16) 0.0404(14) 0.0422(14) -0.0222(13) 0.0084(12) -0.0162(11)
C5A 0.0604(18) 0.0489(16) 0.0574(17) -0.0179(14) 0.0145(14) -0.0262(14)
C6A 0.0424(16) 0.0500(16) 0.076(2) -0.0099(13) 0.0083(14) -0.0253(15)
C7A 0.0449(16) 0.0488(15) 0.0604(17) -0.0153(13) -0.0043(13) -0.0182(13)
C8A 0.0445(14) 0.0377(13) 0.0428(13) -0.0150(11) -0.0005(11) -0.0148(11)
C9A 0.0444(14) 0.0351(12) 0.0381(13) -0.0162(11) 0.0021(11) -0.0117(10)
C10A 0.0464(16) 0.0411(13) 0.0397(13) -0.0177(12) -0.0057(11) -0.0121(11)
C11A 0.0471(15) 0.0451(14) 0.0446(14) -0.0196(12) -0.0026(11) -0.0154(12)
C12A 0.0434(14) 0.0472(14) 0.0401(14) -0.0177(12) -0.0019(11) -0.0204(12)
C13A 0.0540(16) 0.0434(14) 0.0492(15) -0.0200(12) -0.0010(12) -0.0186(12)
C14A 0.126(3) 0.064(2) 0.083(2) -0.048(2) -0.026(2) -0.0226(18)
C15A 0.121(3) 0.083(2) 0.094(3) -0.061(2) 0.053(2) -0.049(2)
C16A 0.074(2) 0.0571(19) 0.092(3) -0.0179(17) -0.0158(19) -0.0058(18)
O1B 0.0612(13) 0.0783(14) 0.0557(12) -0.0013(11) -0.0214(10) -0.0366(11)
O2B 0.0931(17) 0.0811(15) 0.0479(12) -0.0375(13) 0.0087(11) -0.0304(11)
O3B 0.0583(12) 0.0779(13) 0.0625(12) -0.0378(10) 0.0153(9) -0.0441(11)
N1B 0.0536(14) 0.0473(13) 0.0485(12) -0.0175(11) -0.0090(10) -0.0169(10)
N2B 0.0458(12) 0.0511(13) 0.0464(12) -0.0089(10) -0.0095(10) -0.0237(10)
N3B 0.0577(14) 0.0634(14) 0.0433(12) -0.0259(12) 0.0042(10) -0.0302(11)
C1B 0.0610(18) 0.0588(17) 0.0597(17) -0.0241(15) -0.0130(14) -0.0209(14)
C2B 0.082(2) 0.0606(18) 0.0574(17) -0.0323(17) -0.0183(16) -0.0227(15)
C3B 0.086(2) 0.0547(17) 0.0471(15) -0.0302(16) -0.0003(15) -0.0271(13)
C4B 0.0612(17) 0.0408(14) 0.0403(13) -0.0209(13) 0.0007(12) -0.0158(12)
C5B 0.0672(19) 0.0533(17) 0.0501(16) -0.0147(14) 0.0049(14) -0.0267(14)
C6B 0.0533(17) 0.0562(17) 0.0563(17) -0.0111(14) 0.0002(13) -0.0212(14)
C7B 0.0546(17) 0.0529(16) 0.0441(14) -0.0148(13) -0.0079(12) -0.0179(13)
C8B 0.0523(16) 0.0398(13) 0.0354(13) -0.0149(12) -0.0022(11) -0.0146(11)
C9B 0.0542(16) 0.0360(13) 0.0356(12) -0.0201(12) -0.0036(11) -0.0101(11)
C10B 0.0535(16) 0.0487(15) 0.0384(13) -0.0183(13) -0.0043(12) -0.0184(12)
C11B 0.0531(16) 0.0585(17) 0.0550(16) -0.0189(13) -0.0056(13) -0.0307(14)
C12B 0.0517(16) 0.0555(16) 0.0481(16) -0.0157(13) 0.0040(12) -0.0319(13)
C13B 0.0501(17) 0.0582(17) 0.0715(19) -0.0251(14) 0.0051(14) -0.0246(15)
C14B 0.079(2) 0.064(2) 0.107(3) -0.0287(18) -0.014(2) -0.020(2)
C15B 0.060(2) 0.074(2) 0.113(3) -0.0196(18) 0.020(2) -0.030(2)
C16B 0.077(2) 0.103(3) 0.105(3) -0.050(2) -0.005(2) -0.050(2)

loop_
_atom_type_symbol
_atom_type_description
_atom_type_scat_dispersion_real
_atom_type_scat_dispersion_imag
_atom_type_scat_source
C C 0.0033 0.0016 'International Tables Vol C Tables 4.2.6.8 and 6.1.1.4'
H H 0.0000 0.0000 'International Tables Vol C Tables 4.2.6.8 and 6.1.1.4'
N N 0.0061 0.0033 'International Tables Vol C Tables 4.2.6.8 and 6.1.1.4'
O O 0.0106 0.0060 'International Tables Vol C Tables 4.2.6.8 and 6.1.1.4'

loop_
_geom_angle_atom_site_label_1
_geom_angle_atom_site_label_2
_geom_angle_atom_site_label_3
_geom_angle
_geom_angle_publ_flag
C12A O3A C13A 121.4(2) yes
C1A N1A C9A 117.3(2) ?
C10A N2A C8A 128.7(2) yes
C10A N2A H2AA 115.6 ?
C8A N2A H2AA 115.6 ?
C12A N3A C11A 120.5(2) yes
C12A N3A H3AA 119.8 ?
C11A N3A H3AA 119.8 ?
N1A C1A C2A 124.2(3) ?
N1A C1A H1AB 117.9 ?
C2A C1A H1AB 117.9 ?
C3A C2A C1A 119.3(3) ?
C3A C2A H2AB 120.4 ?
C1A C2A H2AB 120.4 ?
C2A C3A C4A 119.5(3) ?
C2A C3A H3AB 120.2 ?
C4A C3A H3AB 120.2 ?
C5A C4A C3A 123.8(3) ?
C5A C4A C9A 119.2(2) ?
C3A C4A C9A 117.1(2) ?
C6A C5A C4A 120.2(3) ?
C6A C5A H5AA 119.9 ?
C4A C5A H5AA 119.9 ?
C5A C6A C7A 121.5(3) ?
C5A C6A H6AA 119.2 ?
C7A C6A H6AA 119.2 ?
C8A C7A C6A 120.3(3) ?
C8A C7A H7AA 119.8 ?
C6A C7A H7AA 119.8 ?
C7A C8A N2A 125.5(2) ?
C7A C8A C9A 119.5(2) ?
N2A C8A C9A 115.0(2) yes
N1A C9A C4A 122.6(2) ?
N1A C9A C8A 118.1(2) ?
C4A C9A C8A 119.2(2) ?
O1A C10A N2A 123.6(2) yes
O1A C10A C11A 121.1(2) yes
N2A C10A C11A 115.3(2) yes
N3A C11A C10A 112.1(2) yes
N3A C11A H11A 109.2 ?
C10A C11A H11A 109.2 ?
N3A C11A H11B 109.2 ?
C10A C11A H11B 109.2 ?
H11A C11A H11B 107.9 ?
O2A C12A N3A 122.9(2) yes
O2A C12A O3A 125.7(2) yes
N3A C12A O3A 111.5(2) yes
O3A C13A C16A 110.7(2) ?
O3A C13A C15A 109.8(2) ?
C16A C13A C15A 112.6(3) ?
O3A C13A C14A 102.6(2) ?
C16A C13A C14A 110.2(3) ?
C15A C13A C14A 110.6(3) ?
C13A C14A H14A 109.5 ?
C13A C14A H14B 109.5 ?
H14A C14A H14B 109.5 ?
C13A C14A H14C 109.5 ?
H14A C14A H14C 109.5 ?
H14B C14A H14C 109.5 ?
C13A C15A H15A 109.5 ?
C13A C15A H15B 109.5 ?
H15A C15A H15B 109.5 ?
C13A C15A H15C 109.5 ?
H15A C15A H15C 109.5 ?
H15B C15A H15C 109.5 ?
C13A C16A H16A 109.5 ?
C13A C16A H16B 109.5 ?
H16A C16A H16B 109.5 ?
C13A C16A H16C 109.5 ?
H16A C16A H16C 109.5 ?
H16B C16A H16C 109.5 ?
C12B O3B C13B 121.6(2) yes
C1B N1B C9B 117.7(2) ?
C10B N2B C8B 130.1(2) yes
C10B N2B H2BA 114.9 ?
C8B N2B H2BA 114.9 ?
C12B N3B C11B 118.8(2) yes
C12B N3B H3BA 120.6 ?
C11B N3B H3BA 120.6 ?
N1B C1B C2B 123.7(3) ?
N1B C1B H1BB 118.1 ?
C2B C1B H1BB 118.1 ?
C3B C2B C1B 119.1(3) ?
C3B C2B H2BB 120.4 ?
C1B C2B H2BB 120.4 ?
C2B C3B C4B 120.1(3) ?
C2B C3B H3BB 120.0 ?
C4B C3B H3BB 120.0 ?
C5B C4B C9B 119.2(2) ?
C5B C4B C3B 124.2(3) ?
C9B C4B C3B 116.5(3) ?
C6B C5B C4B 119.9(3) ?
C6B C5B H5BA 120.0 ?
C4B C5B H5BA 120.0 ?
C5B C6B C7B 121.9(3) ?
C5B C6B H6BA 119.1 ?
C7B C6B H6BA 119.1 ?
C8B C7B C6B 119.7(2) ?
C8B C7B H7BA 120.1 ?
C6B C7B H7BA 120.1 ?
C7B C8B N2B 125.5(2) ?
C7B C8B C9B 119.8(2) ?
N2B C8B C9B 114.6(2) yes
N1B C9B C4B 122.8(2) ?
N1B C9B C8B 117.9(2) ?
C4B C9B C8B 119.3(2) ?
O1B C10B N2B 123.5(2) yes
O1B C10B C11B 122.6(2) yes
N2B C10B C11B 113.9(2) yes
N3B C11B C10B 113.1(2) yes
N3B C11B H11C 109.0 ?
C10B C11B H11C 109.0 ?
N3B C11B H11D 109.0 ?
C10B C11B H11D 109.0 ?
H11C C11B H11D 107.8 ?
O2B C12B N3B 124.6(3) yes
O2B C12B O3B 125.5(3) yes
N3B C12B O3B 109.9(2) yes
O3B C13B C15B 108.5(2) ?
O3B C13B C16B 101.8(2) ?
C15B C13B C16B 111.7(3) ?
O3B C13B C14B 111.5(2) ?
C15B C13B C14B 112.4(3) ?
C16B C13B C14B 110.4(3) ?
C13B C14B H14D 109.5 ?
C13B C14B H14E 109.5 ?
H14D C14B H14E 109.5 ?
C13B C14B H14F 109.5 ?
H14D C14B H14F 109.5 ?
H14E C14B H14F 109.5 ?
C13B C15B H15D 109.5 ?
C13B C15B H15E 109.5 ?
H15D C15B H15E 109.5 ?
C13B C15B H15F 109.5 ?
H15D C15B H15F 109.5 ?
H15E C15B H15F 109.5 ?
C13B C16B H16D 109.5 ?
C13B C16B H16E 109.5 ?
H16D C16B H16E 109.5 ?
C13B C16B H16F 109.5 ?
H16D C16B H16F 109.5 ?
H16E C16B H16F 109.5 ?

loop_
_geom_bond_atom_site_label_1
_geom_bond_atom_site_label_2
_geom_bond_site_symmetry_2
_geom_bond_distance
_geom_bond_publ_flag
O1A C10A . 1.221(3) yes
O2A C12A . 1.213(3) yes
O3A C12A . 1.338(3) yes
O3A C13A . 1.475(3) yes
N1A C1A . 1.319(3) yes
N1A C9A . 1.360(3) yes
N2A C10A . 1.356(3) yes
N2A C8A . 1.403(3) yes
N2A H2AA . 0.8600 ?
N3A C12A . 1.334(3) yes
N3A C11A . 1.439(3) yes
N3A H3AA . 0.8600 ?
C1A C2A . 1.393(4) ?
C1A H1AB . 0.9300 ?
C2A C3A . 1.354(4) ?
C2A H2AB . 0.9300 ?
C3A C4A . 1.411(4) ?
C3A H3AB . 0.9300 ?
C4A C5A . 1.407(4) ?
C4A C9A . 1.420(3) ?
C5A C6A . 1.354(4) ?
C5A H5AA . 0.9300 ?
C6A C7A . 1.408(4) ?
C6A H6AA . 0.9300 ?
C7A C8A . 1.364(4) ?
C7A H7AA . 0.9300 ?
C8A C9A . 1.431(3) ?
C10A C11A . 1.513(4) ?
C11A H11A . 0.9700 ?
C11A H11B . 0.9700 ?
C13A C16A . 1.498(4) ?
C13A C15A . 1.506(4) ?
C13A C14A . 1.510(4) ?
C14A H14A . 0.9600 ?
C14A H14B . 0.9600 ?
C14A H14C . 0.9600 ?
C15A H15A . 0.9600 ?
C15A H15B . 0.9600 ?
C15A H15C . 0.9600 ?
C16A H16A . 0.9600 ?
C16A H16B . 0.9600 ?
C16A H16C . 0.9600 ?
O1B C10B . 1.221(3) yes
O2B C12B . 1.206(3) yes
O3B C12B . 1.351(3) yes
O3B C13B . 1.472(3) yes
N1B C1B . 1.316(3) yes
N1B C9B . 1.359(3) yes
N2B C10B . 1.346(3) yes
N2B C8B . 1.400(3) yes
N2B H2BA . 0.8600 ?
N3B C12B . 1.336(3) yes
N3B C11B . 1.441(3) yes
N3B H3BA . 0.8600 ?
C1B C2B . 1.395(4) ?
C1B H1BB . 0.9300 ?
C2B C3B . 1.350(4) ?
C2B H2BB . 0.9300 ?
C3B C4B . 1.413(4) ?
C3B H3BB . 0.9300 ?
C4B C5B . 1.411(4) ?
C4B C9B . 1.414(4) ?
C5B C6B . 1.353(4) ?
C5B H5BA . 0.9300 ?
C6B C7B . 1.408(4) ?
C6B H6BA . 0.9300 ?
C7B C8B . 1.369(4) ?
C7B H7BA . 0.9300 ?
C8B C9B . 1.427(3) ?
C10B C11B . 1.514(4) ?
C11B H11C . 0.9700 ?
C11B H11D . 0.9700 ?
C13B C15B . 1.502(4) ?
C13B C16B . 1.510(4) ?
C13B C14B . 1.514(5) ?
C14B H14D . 0.9600 ?
C14B H14E . 0.9600 ?
C14B H14F . 0.9600 ?
C15B H15D . 0.9600 ?
C15B H15E . 0.9600 ?
C15B H15F . 0.9600 ?
C16B H16D . 0.9600 ?
C16B H16E . 0.9600 ?
C16B H16F . 0.9600 ?

loop_
_geom_hbond_atom_site_label_D
_geom_hbond_atom_site_label_H
_geom_hbond_atom_site_label_A
_geom_hbond_distance_DH
_geom_hbond_distance_HA
_geom_hbond_distance_DA
_geom_hbond_angle_DHA
N2A H2AA N1A 0.78(3) 2.26(3) 2.669(3) 113(2)
N3A H3AA O1B 0.86 2.16 2.949(3) 153
N2B H2BA N1B 0.86 2.22 2.647(3) 111
N3B H3BA O1A 0.86 2.20 2.991(3) 153

loop_
_geom_torsion_atom_site_label_1
_geom_torsion_atom_site_label_2
_geom_torsion_atom_site_label_3
_geom_torsion_atom_site_label_4
_geom_torsion
C9A N1A C1A C2A 0.4(4)
N1A C1A C2A C3A -0.3(4)
C1A C2A C3A C4A 0.3(4)
C2A C3A C4A C5A 179.7(3)
C2A C3A C4A C9A -0.4(4)
C3A C4A C5A C6A -179.6(2)
C9A C4A C5A C6A 0.5(4)
C4A C5A C6A C7A -1.1(4)
C5A C6A C7A C8A 0.8(4)
C6A C7A C8A N2A -179.1(2)
C6A C7A C8A C9A 0.1(4)
C10A N2A C8A C7A 8.0(4)
C10A N2A C8A C9A -171.2(2)
C1A N1A C9A C4A -0.5(4)
C1A N1A C9A C8A 179.6(2)
C5A C4A C9A N1A -179.5(2)
C3A C4A C9A N1A 0.5(3)
C5A C4A C9A C8A 0.4(3)
C3A C4A C9A C8A -179.5(2)
C7A C8A C9A N1A 179.3(2)
N2A C8A C9A N1A -1.5(3)
C7A C8A C9A C4A -0.6(3)
N2A C8A C9A C4A 178.6(2)
C8A N2A C10A O1A -1.2(4)
C8A N2A C10A C11A -179.5(2)
C12A N3A C11A C10A 77.7(3)
O1A C10A C11A N3A 44.5(3)
N2A C10A C11A N3A -137.2(2)
C11A N3A C12A O2A 2.2(4)
C11A N3A C12A O3A -177.6(2)
C13A O3A C12A O2A -0.2(4)
C13A O3A C12A N3A 179.6(2)
C12A O3A C13A C16A 58.0(3)
C12A O3A C13A C15A -66.8(3)
C12A O3A C13A C14A 175.5(2)
C9B N1B C1B C2B 1.8(4)
N1B C1B C2B C3B -1.1(4)
C1B C2B C3B C4B -1.3(4)
C2B C3B C4B C5B -178.9(3)
C2B C3B C4B C9B 2.6(4)
C9B C4B C5B C6B -0.3(4)
C3B C4B C5B C6B -178.8(3)
C4B C5B C6B C7B 0.8(4)
C5B C6B C7B C8B 0.2(4)
C6B C7B C8B N2B 175.3(2)
C6B C7B C8B C9B -1.7(4)
C10B N2B C8B C7B 7.3(4)
C10B N2B C8B C9B -175.6(2)
C1B N1B C9B C4B -0.3(4)
C1B N1B C9B C8B -179.7(2)
C5B C4B C9B N1B 179.6(2)
C3B C4B C9B N1B -1.8(4)
C5B C4B C9B C8B -1.1(4)
C3B C4B C9B C8B 177.5(2)
C7B C8B C9B N1B -178.5(2)
N2B C8B C9B N1B 4.1(3)
C7B C8B C9B C4B 2.1(4)
N2B C8B C9B C4B -175.2(2)
C8B N2B C10B O1B 4.6(4)
C8B N2B C10B C11B -177.1(2)
C12B N3B C11B C10B -67.4(3)
O1B C10B C11B N3B -25.1(4)
N2B C10B C11B N3B 156.5(2)
C11B N3B C12B O2B -5.8(4)
C11B N3B C12B O3B 176.4(2)
C13B O3B C12B O2B 16.6(4)
C13B O3B C12B N3B -165.7(2)
C12B O3B C13B C15B 62.2(3)
C12B O3B C13B C16B -179.9(3)
C12B O3B C13B C14B -62.2(4)

loop_
_cod_related_entry_id
_cod_related_entry_database
_cod_related_entry_code
1 ChemSpider 9056422
